data_1569045
loop_
_publ_author_name
'Kornyakov, Ilya V.'
'Gurzhiy, Vladislav V.'
'Kuz'mina, Mariya A.'
'Krzhizhanovskaya, Maria G.'
'Chukanov, Nikita V.'
'Chislov, Mikhail V.'
'Korneev, Anatolii V.'
'Izatulina, Alina R.'

_publ_section_title
;
 Crystal Chemistry of the Copper Oxalate Biomineral Moolooite: The First
 Single-Crystal X-ray Diffraction Studies and Thermal Behavior.
;
_journal_issue 7
_journal_name_full 'International journal of molecular sciences'
_journal_page_first 6786
_journal_paper_doi 10.3390/ijms24076786
_journal_volume 24
_journal_year 2023
_chemical_formula_moiety 'C2 Cu O4'
_chemical_formula_sum 'C2 Cu O4'
_chemical_formula_weight 151.56
_space_group_crystal_system monoclinic
_space_group_IT_number 14
_space_group_name_Hall '-P 2yn'
_space_group_name_H-M_alt 'P 1 21/n 1'
_audit_creation_date 2022-12-07
_audit_creation_method
;
Olex2 1.5
(compiled 2022.04.07 svn.rca3783a0 for OlexSys, GUI svn.r6498)
;
_cell_angle_alpha 90
_cell_angle_beta 114.68(7)
_cell_angle_gamma 90
_cell_formula_units_Z 2
_cell_length_a 6.111(4)
_cell_length_b 5.467(3)
_cell_length_c 5.114(2)
_cell_measurement_reflns_used 348
_cell_measurement_temperature 296(2)
_cell_measurement_theta_max 31.7650
_cell_measurement_theta_min 5.1690
_cell_volume 155.25(17)
_computing_cell_refinement 'CrysAlisPro 1.171.41.93a (Rigaku OD, 2020)'
_computing_data_collection 'CrysAlisPro 1.171.41.93a (Rigaku OD, 2020)'
_computing_data_reduction 'CrysAlisPro 1.171.41.93a (Rigaku OD, 2020)'
_computing_molecular_graphics 'Olex2 1.5 (Dolomanov et al., 2009)'
_computing_publication_material 'Olex2 1.5 (Dolomanov et al., 2009)'
_computing_structure_refinement 'SHELXL 2019/2 (Sheldrick, 2015)'
_computing_structure_solution 'SHELXT 2014/4 (Sheldrick, 2014)'
_diffrn_ambient_temperature 296(2)
_diffrn_detector_area_resol_mean 10.0000
_diffrn_detector_type HyPix
_diffrn_measured_fraction_theta_full 0.993
_diffrn_measured_fraction_theta_max 0.845
_diffrn_measurement_details
;
List of Runs (angles in degrees, time in seconds):

  # Type    Start    End  Width  t~exp~   \w     \q     \k     \f   Frames
--------------------------------------------------------------------------
  1  \w     58.00  85.00   1.00  180.00    --   11.64  18.00-141.00   27
  2  \w    -54.00 -10.00   1.00  180.00    --   11.64 -18.00  50.00   44
  3  \w      8.00  52.00   1.00  180.00    --   11.64  18.00-141.00   44
  4  \w     -7.00  37.00   1.00  180.00    --   11.64  77.00 -90.00   44
  5  \w     41.00  81.00   1.00  180.00    --   11.64  77.00 -90.00   40
  6  \w      0.00  40.00   1.00  180.00    --   11.64  57.00 150.00   40
  7  \w     45.00  73.00   1.00  180.00    --   11.64  57.00 150.00   28
  8  \w     19.00  61.00   1.00  180.00    --  -13.67  18.00-141.00   42
;
_diffrn_measurement_device 'four-circle diffractometer'
_diffrn_measurement_device_type 'XtaLAB Synergy, Single source at home/near, HyPix'
_diffrn_measurement_method '\w scans'
_diffrn_radiation_type MoK\a
_diffrn_radiation_wavelength 0.71073
_diffrn_reflns_av_R_equivalents 0.0683
_diffrn_reflns_av_unetI/netI 0.0707
_diffrn_reflns_Laue_measured_fraction_full 0.993
_diffrn_reflns_Laue_measured_fraction_max 0.845
_diffrn_reflns_limit_h_max 7
_diffrn_reflns_limit_h_min -9
_diffrn_reflns_limit_k_max 7
_diffrn_reflns_limit_k_min -8
_diffrn_reflns_limit_l_max 7
_diffrn_reflns_limit_l_min -7
_diffrn_reflns_number 1538
_diffrn_reflns_point_group_measured_fraction_full 0.993
_diffrn_reflns_point_group_measured_fraction_max 0.845
_diffrn_reflns_theta_full 25.242
_diffrn_reflns_theta_max 33.268
_diffrn_reflns_theta_min 4.389
_exptl_absorpt_coefficient_mu 6.872
_exptl_absorpt_correction_T_max 1.00000
_exptl_absorpt_correction_T_min 0.66688
_exptl_absorpt_correction_type multi-scan
_exptl_absorpt_process_details
;
CrysAlisPro 1.171.41.93a (Rigaku Oxford Diffraction, 2020)
Empirical absorption correction using spherical harmonics,
implemented in SCALE3 ABSPACK scaling algorithm.
;
_exptl_crystal_colour colourless
_exptl_crystal_colour_primary colourless
_exptl_crystal_density_diffrn 3.243
_exptl_crystal_description irregular
_exptl_crystal_F_000 146
_exptl_crystal_size_max 0.015
_exptl_crystal_size_mid 0.01
_exptl_crystal_size_min 0.008
_refine_diff_density_max 1.998
_refine_diff_density_min -1.480
_refine_diff_density_rms 0.310
_refine_ls_extinction_method none
_refine_ls_goodness_of_fit_ref 1.229
_refine_ls_hydrogen_treatment undef
_refine_ls_matrix_type full
_refine_ls_number_parameters 37
_refine_ls_number_reflns 512
_refine_ls_number_restraints 12
_refine_ls_restrained_S_all 1.262
_refine_ls_R_factor_all 0.1757
_refine_ls_R_factor_gt 0.1325
_refine_ls_shift/su_max 0.000
_refine_ls_shift/su_mean 0.000
_refine_ls_structure_factor_coef Fsqd
_refine_ls_weighting_details 'w=1/[\s^2^(Fo^2^)+(0.1729P)^2^+1.4253P] where P=(Fo^2^+2Fc^2^)/3'
_refine_ls_weighting_scheme calc
_refine_ls_wR_factor_gt 0.3690
_refine_ls_wR_factor_ref 0.3923
_reflns_Friedel_coverage 0.000
_reflns_number_gt 336
_reflns_number_total 512
_reflns_threshold_expression 'I > 2\s(I)'
_cod_data_source_file Moolooite_MC2.cif
_cod_data_source_block moolooite
_cod_original_cell_volume 155.21(18)
_cod_database_code 1569045
_shelx_shelxl_version_number 2019/2
_shelx_space_group_comment
;
The symmetry employed for this shelxl refinement is uniquely defined
by the following loop, which should always be used as a source of
symmetry information in preference to the above space-group names.
They are only intended as comments.
;
_shelx_estimated_absorpt_t_max 0.947
_shelx_estimated_absorpt_t_min 0.904
_olex2_refinement_description
;
1. Uiso/Uaniso restraints and constraints
Uanis(Cu2) \\sim Ueq: with sigma of 0.01 and sigma for terminal atoms of 0.02
Uanis(Cu1) \\sim Ueq: with sigma of 0.004 and sigma for terminal atoms of 0.02
Uanis(Cu2) = Uanis(C2)
Uanis(C1) = Uanis(Cu1)
2. Others
 Fixed Sof: Cu1(0.25) Cu2(0.25) C1(0.5) C2(0.5)
;
_olex2_submission_special_instructions 'No special instructions were received'
_oxdiff_exptl_absorpt_empirical_details
;
Empirical correction (ABSPACK) includes:
- Absorption correction using spherical harmonics
- Frame scaling
;

loop_
_space_group_symop_operation_xyz
'x, y, z'
'-x+1/2, y+1/2, -z+1/2'
'-x, -y, -z'
'x-1/2, -y-1/2, z-1/2'

loop_
_atom_site_label
_atom_site_type_symbol
_atom_site_fract_x
_atom_site_fract_y
_atom_site_fract_z
_atom_site_U_iso_or_equiv
_atom_site_adp_type
_atom_site_occupancy
_atom_site_site_symmetry_order
_atom_site_calc_flag
_atom_site_refinement_flags_posn
_atom_site_refinement_flags_adp
_atom_site_refinement_flags_occupancy
_atom_site_disorder_assembly
_atom_site_disorder_group
Cu1 Cu 1.000000 -1.000000 0.500000 0.0237(11) Uani 0.5 2 d S U P . .
Cu2 Cu 0.500000 -0.500000 0.500000 0.0276(11) Uani 0.5 2 d S U P . .
O1 O 0.8525(12) -0.8031(13) 0.1804(17) 0.0342(18) Uani 1 1 d . . . . .
O2 O 0.8274(11) -0.8333(12) 0.6614(16) 0.0298(17) Uani 1 1 d . . . . .
C1 C 0.900(3) -0.898(4) 0.447(4) 0.0237(11) Uani 0.5 1 d . . P . .
C2 C 0.408(4) -0.605(4) 0.456(4) 0.0276(11) Uani 0.5 1 d . . P . .

loop_
_atom_site_aniso_label
_atom_site_aniso_U_11
_atom_site_aniso_U_22
_atom_site_aniso_U_33
_atom_site_aniso_U_23
_atom_site_aniso_U_13
_atom_site_aniso_U_12
Cu1 0.0322(17) 0.0341(19) 0.0136(15) 0.0107(11) 0.0182(12) 0.0095(12)
Cu2 0.037(2) 0.039(2) 0.0079(15) 0.0019(11) 0.0109(13) -0.0092(14)
O1 0.034(3) 0.028(4) 0.034(4) -0.002(3) 0.008(3) 0.000(3)
O2 0.026(3) 0.030(4) 0.032(4) -0.003(3) 0.011(3) 0.004(3)
C1 0.0322(17) 0.0341(19) 0.0136(15) 0.0107(11) 0.0182(12) 0.0095(12)
C2 0.037(2) 0.039(2) 0.0079(15) 0.0019(11) 0.0109(13) -0.0092(14)

loop_
_atom_type_symbol
_atom_type_description
_atom_type_scat_dispersion_real
_atom_type_scat_dispersion_imag
_atom_type_scat_source
C C 0.0033 0.0016 'International Tables Vol C Tables 4.2.6.8 and 6.1.1.4'
Cu Cu 0.3201 1.2651 'International Tables Vol C Tables 4.2.6.8 and 6.1.1.4'
O O 0.0106 0.0060 'International Tables Vol C Tables 4.2.6.8 and 6.1.1.4'

loop_
_geom_angle_atom_site_label_1
_geom_angle_atom_site_label_2
_geom_angle_atom_site_label_3
_geom_angle
_geom_angle_site_symmetry_1
_geom_angle_site_symmetry_3
_geom_angle_publ_flag
Cu2 Cu1 Cu2 180.0 2_646 2_645 ?
O1 Cu1 Cu2 47.1(3) . 2_645 ?
O1 Cu1 Cu2 47.1(3) 3_736 2_646 ?
O1 Cu1 Cu2 132.9(3) 3_736 2_645 ?
O1 Cu1 Cu2 132.9(3) . 2_646 ?
O1 Cu1 O1 180.0 3_736 . ?
O2 Cu1 Cu2 46.3(2) 3_736 2_645 ?
O2 Cu1 Cu2 133.7(2) 3_736 2_646 ?
O2 Cu1 Cu2 46.3(2) . 2_646 ?
O2 Cu1 Cu2 133.7(2) . 2_645 ?
O2 Cu1 O1 92.9(3) 3_736 . ?
O2 Cu1 O1 92.9(3) . 3_736 ?
O2 Cu1 O1 87.1(3) . . ?
O2 Cu1 O1 87.1(3) 3_736 3_736 ?
O2 Cu1 O2 180.0 3_736 . ?
C1 Cu1 Cu2 88.8(11) . 2_645 ?
C1 Cu1 Cu2 91.2(11) . 2_646 ?
C1 Cu1 Cu2 91.2(11) 3_736 2_645 ?
C1 Cu1 Cu2 88.8(11) 3_736 2_646 ?
C1 Cu1 O1 137.8(11) . 3_736 ?
C1 Cu1 O1 42.2(11) 3_736 3_736 ?
C1 Cu1 O1 137.8(11) 3_736 . ?
C1 Cu1 O1 42.2(11) . . ?
C1 Cu1 O2 135.0(11) 3_736 . ?
C1 Cu1 O2 45.0(11) 3_736 3_736 ?
C1 Cu1 O2 135.0(11) . 3_736 ?
C1 Cu1 O2 45.0(11) . . ?
C1 Cu1 C1 180.0 3_736 . ?
Cu1 Cu2 Cu1 180.0 2_655 2_656 ?
O1 Cu2 Cu1 133.8(2) 4_546 2_655 ?
O1 Cu2 Cu1 46.2(2) 2_655 2_655 ?
O1 Cu2 Cu1 46.2(2) 4_546 2_656 ?
O1 Cu2 Cu1 133.8(2) 2_655 2_656 ?
O1 Cu2 O1 180.0 2_655 4_546 ?
O2 Cu2 Cu1 45.7(2) 2_656 2_656 ?
O2 Cu2 Cu1 134.3(2) 4_545 2_656 ?
O2 Cu2 Cu1 134.3(2) 2_656 2_655 ?
O2 Cu2 Cu1 45.7(2) 4_545 2_655 ?
O2 Cu2 O1 91.5(3) 2_656 4_546 ?
O2 Cu2 O1 88.5(3) 4_545 4_546 ?
O2 Cu2 O1 91.5(3) 4_545 2_655 ?
O2 Cu2 O1 88.5(3) 2_656 2_655 ?
O2 Cu2 O2 180.0(4) 4_545 2_656 ?
C2 Cu2 Cu1 90.6(13) . 2_655 ?
C2 Cu2 Cu1 89.4(13) . 2_656 ?
C2 Cu2 Cu1 90.6(13) 3_646 2_656 ?
C2 Cu2 Cu1 89.4(13) 3_646 2_655 ?
C2 Cu2 O1 43.4(13) 3_646 2_655 ?
C2 Cu2 O1 136.6(13) . 2_655 ?
C2 Cu2 O1 43.4(13) . 4_546 ?
C2 Cu2 O1 136.6(13) 3_646 4_546 ?
C2 Cu2 O2 45.1(13) . 4_545 ?
C2 Cu2 O2 134.9(13) . 2_656 ?
C2 Cu2 O2 134.9(13) 3_646 4_545 ?
C2 Cu2 O2 45.1(13) 3_646 2_656 ?
C2 Cu2 C2 180.0 . 3_646 ?
Cu1 O1 Cu2 86.8(3) . 2_645 ?
C1 O1 Cu1 22.7(9) . . ?
C1 O1 Cu2 109.0(10) . 2_645 ?
C1 O1 C2 130.4(15) . 4_645 ?
C2 O1 Cu1 108.5(10) 4_645 . ?
C2 O1 Cu2 21.9(9) 4_645 2_645 ?
Cu1 O2 Cu2 88.1(3) . 2_646 ?
C1 O2 Cu1 23.6(8) . . ?
C1 O2 Cu2 111.6(9) . 2_646 ?
C1 O2 C2 134.1(14) . 4_646 ?
C2 O2 Cu1 110.6(10) 4_646 . ?
C2 O2 Cu2 22.7(9) 4_646 2_646 ?
Cu1 C1 O1 115.1(16) . . ?
Cu1 C1 O2 111.4(16) . . ?
Cu1 C1 C1 0.001(2) . 3_736 ?
O1 C1 O2 133.1(17) . . ?
O1 C1 C1 115.1(16) . 3_736 ?
O2 C1 C1 111.4(16) . 3_736 ?
Cu2 C2 O1 114.7(18) . 4_546 ?
Cu2 C2 O2 112.2(17) . 4_545 ?
Cu2 C2 C2 0.001(4) . 3_646 ?
O1 C2 C2 114.7(18) 4_546 3_646 ?
O2 C2 O1 133.1(18) 4_545 4_546 ?
O2 C2 C2 112.2(17) 4_545 3_646 ?

loop_
_geom_bond_atom_site_label_1
_geom_bond_atom_site_label_2
_geom_bond_distance
_geom_bond_site_symmetry_2
_geom_bond_publ_flag
Cu1 Cu2 2.5569(12) 2_645 ?
Cu1 Cu2 2.5569(12) 2_646 ?
Cu1 O1 1.847(7) 3_736 ?
Cu1 O1 1.847(7) . ?
Cu1 O2 1.830(7) 3_736 ?
Cu1 O2 1.830(7) . ?
Cu1 C1 0.79(2) 3_736 ?
Cu1 C1 0.79(2) . ?
Cu2 O1 1.875(8) 2_655 ?
Cu2 O1 1.875(8) 4_546 ?
Cu2 O2 1.848(7) 4_545 ?
Cu2 O2 1.848(7) 2_656 ?
Cu2 C2 0.77(2) 3_646 ?
Cu2 C2 0.77(2) . ?
O1 C1 1.371(18) . ?
O1 C2 1.418(19) 4_645 ?
O2 C1 1.390(18) . ?
O2 C2 1.415(19) 4_646 ?
C1 C1 1.57(4) 3_736 ?
C2 C2 1.54(5) 3_646 ?

loop_
_geom_torsion_atom_site_label_1
_geom_torsion_atom_site_label_2
_geom_torsion_atom_site_label_3
_geom_torsion_atom_site_label_4
_geom_torsion
_geom_torsion_site_symmetry_1
_geom_torsion_site_symmetry_2
_geom_torsion_site_symmetry_3
_geom_torsion_site_symmetry_4
_geom_torsion_publ_flag
Cu1 Cu2 C2 O1 -4.5(18) 2_656 . . 4_546 ?
Cu1 Cu2 C2 O1 175.5(18) 2_655 . . 4_546 ?
Cu1 Cu2 C2 O2 175.1(17) 2_656 . . 4_545 ?
Cu1 Cu2 C2 O2 -4.9(17) 2_655 . . 4_545 ?
Cu1 Cu2 C2 C2 -130(3) 2_656 . . 3_646 ?
Cu1 Cu2 C2 C2 50(3) 2_655 . . 3_646 ?
Cu1 O1 C1 O2 172(4) . . . . ?
Cu1 O1 C1 C1 -0.001(3) . . . 3_736 ?
Cu1 O2 C1 O1 -172(4) . . . . ?
Cu1 O2 C1 C1 0.000(2) . . . 3_736 ?
Cu2 Cu1 O1 Cu2 180.000(1) 2_646 . . 2_645 ?
Cu2 Cu1 O1 C1 169(2) 2_645 . . . ?
Cu2 Cu1 O1 C1 -11(2) 2_646 . . . ?
Cu2 Cu1 O1 C2 -177.5(9) 2_646 . . 4_645 ?
Cu2 Cu1 O1 C2 2.5(9) 2_645 . . 4_645 ?
Cu2 Cu1 O2 Cu2 180.000(2) 2_645 . . 2_646 ?
Cu2 Cu1 O2 C1 -2(2) 2_645 . . . ?
Cu2 Cu1 O2 C1 178(2) 2_646 . . . ?
Cu2 Cu1 O2 C2 2.8(10) 2_646 . . 4_646 ?
Cu2 Cu1 O2 C2 -177.2(10) 2_645 . . 4_646 ?
Cu2 Cu1 C1 O1 171.9(16) 2_646 . . . ?
Cu2 Cu1 C1 O1 -8.1(16) 2_645 . . . ?
Cu2 Cu1 C1 O2 178.3(15) 2_645 . . . ?
Cu2 Cu1 C1 O2 -1.7(15) 2_646 . . . ?
Cu2 Cu1 C1 C1 -118(77) 2_646 . . 3_736 ?
Cu2 Cu1 C1 C1 62(77) 2_645 . . 3_736 ?
Cu2 O1 C1 Cu1 12(2) 2_645 . . . ?
Cu2 O1 C1 O2 -176.4(16) 2_645 . . . ?
Cu2 O1 C1 C1 12(2) 2_645 . . 3_736 ?
Cu2 O2 C1 Cu1 3(2) 2_646 . . . ?
Cu2 O2 C1 O1 -169.5(16) 2_646 . . . ?
Cu2 O2 C1 C1 3(2) 2_646 . . 3_736 ?
O1 Cu1 O2 Cu2 6.7(3) 3_736 . . 2_646 ?
O1 Cu1 O2 Cu2 -173.3(3) . . . 2_646 ?
O1 Cu1 O2 C1 -176(2) 3_736 . . . ?
O1 Cu1 O2 C1 4(2) . . . . ?
O1 Cu1 O2 C2 9.5(10) 3_736 . . 4_646 ?
O1 Cu1 O2 C2 -170.5(10) . . . 4_646 ?
O1 Cu1 C1 O1 180.0 3_736 . . . ?
O1 Cu1 C1 O2 6(3) 3_736 . . . ?
O1 Cu1 C1 O2 -174(3) . . . . ?
O1 Cu1 C1 C1 -110(77) 3_736 . . 3_736 ?
O1 Cu1 C1 C1 70(77) . . . 3_736 ?
O1 Cu2 C2 O1 180.000(3) 2_655 . . 4_546 ?
O1 Cu2 C2 O2 180(3) 4_546 . . 4_545 ?
O1 Cu2 C2 O2 0(3) 2_655 . . 4_545 ?
O1 Cu2 C2 C2 54(2) 2_655 . . 3_646 ?
O1 Cu2 C2 C2 -126(2) 4_546 . . 3_646 ?
O2 Cu1 O1 Cu2 -173.4(3) . . . 2_645 ?
O2 Cu1 O1 Cu2 6.6(3) 3_736 . . 2_645 ?
O2 Cu1 O1 C1 -5(2) . . . . ?
O2 Cu1 O1 C1 175(2) 3_736 . . . ?
O2 Cu1 O1 C2 -170.9(10) . . . 4_645 ?
O2 Cu1 O1 C2 9.1(10) 3_736 . . 4_645 ?
O2 Cu1 C1 O1 174(3) . . . . ?
O2 Cu1 C1 O1 -6(3) 3_736 . . . ?
O2 Cu1 C1 O2 180.000(6) 3_736 . . . ?
O2 Cu1 C1 C1 64(77) 3_736 . . 3_736 ?
O2 Cu1 C1 C1 -116(77) . . . 3_736 ?
O2 Cu2 C2 O1 -180(3) 4_545 . . 4_546 ?
O2 Cu2 C2 O1 0(3) 2_656 . . 4_546 ?
O2 Cu2 C2 O2 180.000(4) 2_656 . . 4_545 ?
O2 Cu2 C2 C2 -125(4) 2_656 . . 3_646 ?
O2 Cu2 C2 C2 55(4) 4_545 . . 3_646 ?
C1 Cu1 O1 Cu2 11(2) 3_736 . . 2_645 ?
C1 Cu1 O1 Cu2 -169(2) . . . 2_645 ?
C1 Cu1 O1 C1 179.999(5) 3_736 . . . ?
C1 Cu1 O1 C2 -166(2) . . . 4_645 ?
C1 Cu1 O1 C2 14(2) 3_736 . . 4_645 ?
C1 Cu1 O2 Cu2 2(2) 3_736 . . 2_646 ?
C1 Cu1 O2 Cu2 -178(2) . . . 2_646 ?
C1 Cu1 O2 C1 180.001(6) 3_736 . . . ?
C1 Cu1 O2 C2 -175(2) . . . 4_646 ?
C1 Cu1 O2 C2 5(2) 3_736 . . 4_646 ?
C2 O1 C1 Cu1 17(3) 4_645 . . . ?
C2 O1 C1 O2 -171.1(17) 4_645 . . . ?
C2 O1 C1 C1 17(3) 4_645 . . 3_736 ?
C2 O2 C1 Cu1 7(3) 4_646 . . . ?
C2 O2 C1 O1 -165.2(18) 4_646 . . . ?
C2 O2 C1 C1 7(3) 4_646 . . 3_736 ?
